data_7202223
loop_
_publ_author_name
'Li, Zhi-Gang'
'Wang, Guan-Hua'
'Jia, Heng-Qing'
'Hu, Ning-Hai'
'Xu, Jing-Wei'
'Batten, Stuart R.'

_publ_section_title
;
 Construction of coordination networks with high connectivity: a new
 8-connected self-penetrating network based on tetranuclear metal
 clusters
;
_journal_issue 8
_journal_name_full CrystEngComm
_journal_page_first 983
_journal_paper_doi 10.1039/b807195k
_journal_volume 10
_journal_year 2008
_chemical_formula_moiety 'Co4 (C7 H3 N O4)4 (C12 H10 N2)'
_chemical_formula_sum 'C40 H22 Co4 N6 O16'
_chemical_formula_weight 1078.36
_chemical_name_systematic
;
?
;
_space_group_IT_number 15
_symmetry_cell_setting monoclinic
_symmetry_space_group_name_Hall '-C 2yc'
_symmetry_space_group_name_H-M 'C 1 2/c 1'
_atom_sites_solution_hydrogens geom
_atom_sites_solution_primary direct
_atom_sites_solution_secondary difmap
_audit_creation_method SHELXL-97
_cell_angle_alpha 90.00
_cell_angle_beta 113.104(1)
_cell_angle_gamma 90.00
_cell_formula_units_Z 4
_cell_length_a 22.7592(18)
_cell_length_b 11.3409(9)
_cell_length_c 17.5006(13)
_cell_measurement_reflns_used 5884
_cell_measurement_temperature 187(2)
_cell_measurement_theta_max 26.03
_cell_measurement_theta_min 2.19
_cell_volume 4154.8(6)
_computing_cell_refinement 'SAINT (Bruker, 2007)'
_computing_data_collection 'SMART (Bruker, 2007)'
_computing_data_reduction SAINT
_computing_molecular_graphics 'SHELXTL (Bruker, 2007)'
_computing_publication_material SHELXTL
_computing_structure_refinement 'SHELXL97 (Sheldrick, 2008)'
_computing_structure_solution 'SHELXS97 (Sheldrick, 2008)'
_diffrn_ambient_temperature 187(2)
_diffrn_measured_fraction_theta_full 0.997
_diffrn_measured_fraction_theta_max 0.997
_diffrn_measurement_device_type 'Bruker SMART APEX CCD area detector'
_diffrn_measurement_method '\f and \w scans'
_diffrn_radiation_monochromator graphite
_diffrn_radiation_source 'fine-focus sealed tube'
_diffrn_radiation_type MoK\a
_diffrn_radiation_wavelength 0.71073
_diffrn_reflns_av_R_equivalents 0.0191
_diffrn_reflns_av_sigmaI/netI 0.0225
_diffrn_reflns_limit_h_max 18
_diffrn_reflns_limit_h_min -28
_diffrn_reflns_limit_k_max 13
_diffrn_reflns_limit_k_min -14
_diffrn_reflns_limit_l_max 21
_diffrn_reflns_limit_l_min -21
_diffrn_reflns_number 11388
_diffrn_reflns_theta_full 26.03
_diffrn_reflns_theta_max 26.03
_diffrn_reflns_theta_min 1.95
_exptl_absorpt_coefficient_mu 1.651
_exptl_absorpt_correction_T_max 0.9294
_exptl_absorpt_correction_T_min 0.6659
_exptl_absorpt_correction_type multi-scan
_exptl_absorpt_process_details '(SADABS; Bruker, 2007)'
_exptl_crystal_colour dark-pink
_exptl_crystal_density_diffrn 1.724
_exptl_crystal_density_method 'not measured'
_exptl_crystal_description column
_exptl_crystal_F_000 2160
_exptl_crystal_size_max 0.27
_exptl_crystal_size_mid 0.07
_exptl_crystal_size_min 0.05
_refine_diff_density_max 0.407
_refine_diff_density_min -0.255
_refine_diff_density_rms 0.065
_refine_ls_extinction_method none
_refine_ls_goodness_of_fit_ref 1.040
_refine_ls_hydrogen_treatment constr
_refine_ls_matrix_type full
_refine_ls_number_parameters 298
_refine_ls_number_reflns 4093
_refine_ls_number_restraints 0
_refine_ls_restrained_S_all 1.040
_refine_ls_R_factor_all 0.0301
_refine_ls_R_factor_gt 0.0263
_refine_ls_shift/su_max 0.000
_refine_ls_shift/su_mean 0.000
_refine_ls_structure_factor_coef Fsqd
_refine_ls_weighting_details 'calc w=1/[\s^2^(Fo^2^)+(0.0376P)^2^+3.8340P] where P=(Fo^2^+2Fc^2^)/3'
_refine_ls_weighting_scheme calc
_refine_ls_wR_factor_gt 0.0662
_refine_ls_wR_factor_ref 0.0685
_reflns_number_gt 3690
_reflns_number_total 4093
_reflns_threshold_expression >2\s(I)
_cod_data_source_file b807195k.txt
_cod_data_source_block l082
_cod_depositor_comments
;
The following automatic conversions were performed:
'_symmetry_cell_setting' value 'Monoclinic' changed to 'monoclinic'
according to '/home/saulius/struct/CIF-dictionaries/cif_core.dic'
dictionary named 'cif_core.dic' version 2.4.1 from 2010-06-29.

Automatic conversion script
Id: cif_fix_enum 1527 2010-12-29 10:47:43Z saulius 
;
_cod_original_sg_symbol_H-M C2/c
_cod_database_code 7202223

loop_
_symmetry_equiv_pos_as_xyz
'x, y, z'
'-x, y, -z+1/2'
'x+1/2, y+1/2, z'
'-x+1/2, y+1/2, -z+1/2'
'-x, -y, -z'
'x, -y, z-1/2'
'-x+1/2, -y+1/2, -z'
'x+1/2, -y+1/2, z-1/2'

loop_
_atom_site_label
_atom_site_type_symbol
_atom_site_fract_x
_atom_site_fract_y
_atom_site_fract_z
_atom_site_U_iso_or_equiv
_atom_site_adp_type
_atom_site_occupancy
_atom_site_symmetry_multiplicity
_atom_site_calc_flag
_atom_site_refinement_flags
_atom_site_disorder_assembly
_atom_site_disorder_group
Co1 Co 0.101733(12) 0.25635(2) 0.019779(15) 0.01564(8) Uani 1 1 d . . .
Co2 Co 0.105256(12) 0.50429(2) 0.135442(14) 0.01453(8) Uani 1 1 d . . .
O1 O 0.06953(9) 0.84596(13) -0.34887(9) 0.0377(4) Uani 1 1 d . . .
O2 O 0.07018(6) 0.66592(12) -0.39962(8) 0.0201(3) Uani 1 1 d . . .
O3 O 0.12382(6) 0.38654(12) -0.04058(8) 0.0215(3) Uani 1 1 d . . .
O4 O 0.10913(7) 0.55101(12) 0.02198(8) 0.0227(3) Uani 1 1 d . . .
O5 O 0.47969(6) 0.10104(11) 0.40538(8) 0.0213(3) Uani 1 1 d . . .
O6 O 0.51550(6) 0.28736(12) 0.43271(8) 0.0226(3) Uani 1 1 d . . .
O7 O 0.19364(7) 0.26770(12) 0.12336(9) 0.0266(3) Uani 1 1 d . . .
O8 O 0.19899(6) 0.44569(12) 0.18265(8) 0.0218(3) Uani 1 1 d . . .
N1 N 0.09415(8) 0.56384(14) -0.25603(9) 0.0194(3) Uani 1 1 d . . .
N2 N 0.36257(7) 0.17355(14) 0.31469(9) 0.0164(3) Uani 1 1 d . . .
N3 N 0.14427(8) 0.10717(14) -0.00269(10) 0.0198(3) Uani 1 1 d . . .
C1 C 0.07259(10) 0.73878(17) -0.34129(12) 0.0220(4) Uani 1 1 d . . .
C2 C 0.08142(10) 0.68036(17) -0.26007(12) 0.0207(4) Uani 1 1 d . . .
C3 C 0.07700(11) 0.74269(18) -0.19471(13) 0.0273(5) Uani 1 1 d . . .
H3 H 0.0683 0.8249 -0.1994 0.033 Uiso 1 1 calc R . .
C4 C 0.08556(11) 0.68242(18) -0.12201(12) 0.0258(5) Uani 1 1 d . . .
H4 H 0.0818 0.7226 -0.0765 0.031 Uiso 1 1 calc R . .
C5 C 0.09970(9) 0.56304(18) -0.11652(11) 0.0198(4) Uani 1 1 d . . .
C6 C 0.10322(10) 0.50753(17) -0.18541(12) 0.0215(4) Uani 1 1 d . . .
H6 H 0.1125 0.4256 -0.1820 0.026 Uiso 1 1 calc R . .
C7 C 0.11126(9) 0.49467(16) -0.03828(12) 0.0183(4) Uani 1 1 d . . .
C8 C 0.47320(9) 0.21101(17) 0.39786(11) 0.0178(4) Uani 1 1 d . . .
C9 C 0.40836(9) 0.25669(16) 0.34066(11) 0.0170(4) Uani 1 1 d . . .
C10 C 0.39683(9) 0.37343(17) 0.31665(12) 0.0215(4) Uani 1 1 d . . .
H10 H 0.4301 0.4302 0.3355 0.026 Uiso 1 1 calc R . .
C11 C 0.33517(10) 0.40547(17) 0.26410(12) 0.0227(4) Uani 1 1 d . . .
H11 H 0.3254 0.4856 0.2484 0.027 Uiso 1 1 calc R . .
C12 C 0.28810(9) 0.31996(16) 0.23480(11) 0.0178(4) Uani 1 1 d . . .
C13 C 0.30425(9) 0.20438(17) 0.26161(11) 0.0182(4) Uani 1 1 d . . .
H13 H 0.2724 0.1450 0.2413 0.022 Uiso 1 1 calc R . .
C14 C 0.22092(9) 0.34670(17) 0.17505(11) 0.0184(4) Uani 1 1 d . . .
C15 C 0.13297(11) 0.00231(18) 0.02385(15) 0.0289(5) Uani 1 1 d . . .
H15 H 0.1002 -0.0030 0.0445 0.035 Uiso 1 1 calc R . .
C16 C 0.16654(11) -0.09839(18) 0.02274(15) 0.0315(5) Uani 1 1 d . . .
H16 H 0.1577 -0.1703 0.0440 0.038 Uiso 1 1 calc R . .
C17 C 0.21357(10) -0.09399(17) -0.00975(12) 0.0223(4) Uani 1 1 d . . .
C18 C 0.22387(10) 0.01400(18) -0.03926(14) 0.0265(5) Uani 1 1 d . . .
H18 H 0.2546 0.0209 -0.0633 0.032 Uiso 1 1 calc R . .
C19 C 0.18948(10) 0.11182(18) -0.03372(13) 0.0260(5) Uani 1 1 d . . .
H19 H 0.1983 0.1855 -0.0528 0.031 Uiso 1 1 calc R . .
C20 C 0.25132(10) -0.19640(18) -0.01463(13) 0.0269(5) Uani 1 1 d . . .
H20 H 0.2802 -0.1851 -0.0411 0.032 Uiso 1 1 calc R . .

loop_
_atom_site_aniso_label
_atom_site_aniso_U_11
_atom_site_aniso_U_22
_atom_site_aniso_U_33
_atom_site_aniso_U_23
_atom_site_aniso_U_13
_atom_site_aniso_U_12
Co1 0.01429(14) 0.01396(14) 0.01631(13) -0.00215(9) 0.00346(11) 0.00206(10)
Co2 0.01454(14) 0.01379(14) 0.01385(13) -0.00114(9) 0.00405(11) 0.00087(9)
O1 0.0653(12) 0.0187(8) 0.0326(8) 0.0063(6) 0.0230(8) 0.0042(8)
O2 0.0230(7) 0.0194(7) 0.0182(6) 0.0030(5) 0.0085(6) 0.0042(6)
O3 0.0217(7) 0.0212(7) 0.0239(7) 0.0039(6) 0.0114(6) 0.0025(6)
O4 0.0298(8) 0.0222(7) 0.0167(6) 0.0015(5) 0.0098(6) -0.0001(6)
O5 0.0150(7) 0.0192(7) 0.0250(7) 0.0034(6) 0.0028(6) -0.0008(5)
O6 0.0161(7) 0.0193(7) 0.0244(7) 0.0039(6) -0.0008(6) -0.0038(6)
O7 0.0197(8) 0.0232(7) 0.0255(7) -0.0067(6) -0.0034(6) 0.0057(6)
O8 0.0161(7) 0.0175(7) 0.0267(7) -0.0019(6) 0.0032(6) 0.0035(5)
N1 0.0216(9) 0.0187(8) 0.0177(8) 0.0008(6) 0.0077(7) -0.0001(7)
N2 0.0142(8) 0.0153(8) 0.0169(7) 0.0012(6) 0.0030(6) 0.0003(6)
N3 0.0182(8) 0.0177(8) 0.0209(8) -0.0027(6) 0.0048(7) 0.0030(7)
C1 0.0251(11) 0.0210(10) 0.0220(10) 0.0034(8) 0.0113(9) 0.0034(8)
C2 0.0239(11) 0.0188(10) 0.0194(9) 0.0017(8) 0.0086(8) 0.0005(8)
C3 0.0419(14) 0.0167(10) 0.0265(10) 0.0017(8) 0.0168(10) 0.0058(9)
C4 0.0363(12) 0.0240(11) 0.0191(9) -0.0022(8) 0.0131(9) 0.0017(9)
C5 0.0187(10) 0.0227(10) 0.0177(9) -0.0001(7) 0.0066(8) -0.0005(8)
C6 0.0256(11) 0.0182(10) 0.0212(9) 0.0028(7) 0.0097(9) 0.0009(8)
C7 0.0148(9) 0.0212(10) 0.0184(9) 0.0001(7) 0.0060(8) -0.0028(7)
C8 0.0158(10) 0.0209(10) 0.0159(8) 0.0026(7) 0.0053(8) -0.0009(8)
C9 0.0150(10) 0.0182(10) 0.0162(8) -0.0001(7) 0.0047(8) -0.0021(7)
C10 0.0191(10) 0.0165(10) 0.0247(10) -0.0002(8) 0.0041(8) -0.0030(8)
C11 0.0232(11) 0.0146(9) 0.0258(10) 0.0015(8) 0.0046(9) 0.0015(8)
C12 0.0152(9) 0.0190(9) 0.0172(8) -0.0008(7) 0.0044(8) 0.0020(8)
C13 0.0140(9) 0.0190(9) 0.0191(9) -0.0008(7) 0.0038(8) -0.0017(7)
C14 0.0162(10) 0.0199(10) 0.0174(9) 0.0025(7) 0.0049(8) 0.0018(8)
C15 0.0323(12) 0.0228(11) 0.0404(12) 0.0027(9) 0.0239(11) 0.0059(9)
C16 0.0398(13) 0.0171(10) 0.0461(13) 0.0047(9) 0.0261(11) 0.0036(9)
C17 0.0214(10) 0.0193(10) 0.0251(10) -0.0023(8) 0.0079(9) 0.0035(8)
C18 0.0224(11) 0.0256(11) 0.0350(12) 0.0010(9) 0.0151(10) 0.0034(9)
C19 0.0254(11) 0.0202(10) 0.0342(11) 0.0015(9) 0.0137(10) 0.0018(9)
C20 0.0257(12) 0.0239(11) 0.0346(11) -0.0009(9) 0.0154(10) 0.0042(9)

loop_
_atom_type_symbol
_atom_type_description
_atom_type_scat_dispersion_real
_atom_type_scat_dispersion_imag
_atom_type_scat_source
C C 0.0033 0.0016 'International Tables Vol C Tables 4.2.6.8 and 6.1.1.4'
H H 0.0000 0.0000 'International Tables Vol C Tables 4.2.6.8 and 6.1.1.4'
N N 0.0061 0.0033 'International Tables Vol C Tables 4.2.6.8 and 6.1.1.4'
O O 0.0106 0.0060 'International Tables Vol C Tables 4.2.6.8 and 6.1.1.4'
Co Co 0.3494 0.9721 'International Tables Vol C Tables 4.2.6.8 and 6.1.1.4'

loop_
_geom_angle_atom_site_label_1
_geom_angle_atom_site_label_2
_geom_angle_atom_site_label_3
_geom_angle
_geom_angle_site_symmetry_1
_geom_angle_site_symmetry_3
_geom_angle_publ_flag
O3 Co1 O2 106.25(5) . 6_566 ?
O3 Co1 O6 98.90(6) . 8_455 ?
O2 Co1 O6 97.33(6) 6_566 8_455 ?
O3 Co1 N3 105.78(6) . . ?
O2 Co1 N3 144.45(6) 6_566 . ?
O6 Co1 N3 92.57(6) 8_455 . ?
O3 Co1 O7 92.17(6) . . ?
O2 Co1 O7 83.16(5) 6_566 . ?
O6 Co1 O7 168.27(6) 8_455 . ?
N3 Co1 O7 80.62(6) . . ?
O8 Co2 O2 92.05(5) . 6_566 ?
O8 Co2 O4 92.26(6) . . ?
O2 Co2 O4 96.26(5) 6_566 . ?
O8 Co2 O5 167.00(5) . 4 ?
O2 Co2 O5 100.91(5) 6_566 4 ?
O4 Co2 O5 85.43(6) . 4 ?
O8 Co2 N2 89.49(6) . 4 ?
O2 Co2 N2 172.08(5) 6_566 4 ?
O4 Co2 N2 91.44(6) . 4 ?
O5 Co2 N2 77.80(6) 4 4 ?
O8 Co2 N1 89.55(6) . 6_566 ?
O2 Co2 N1 76.35(5) 6_566 6_566 ?
O4 Co2 N1 172.45(6) . 6_566 ?
O5 Co2 N1 94.40(6) 4 6_566 ?
N2 Co2 N1 95.91(6) 4 6_566 ?
C1 O2 Co1 110.78(12) . 6_565 ?
C1 O2 Co2 117.67(11) . 6_565 ?
Co1 O2 Co2 114.16(6) 6_565 6_565 ?
C7 O3 Co1 126.54(12) . . ?
C7 O4 Co2 134.57(13) . . ?
C8 O5 Co2 115.50(12) . 4_545 ?
C8 O6 Co1 121.92(12) . 8_556 ?
C14 O7 Co1 133.56(13) . . ?
C14 O8 Co2 129.35(13) . . ?
C6 N1 C2 118.02(16) . . ?
C6 N1 Co2 128.04(13) . 6_565 ?
C2 N1 Co2 113.71(12) . 6_565 ?
C13 N2 C9 118.60(16) . . ?
C13 N2 Co2 127.84(13) . 4_545 ?
C9 N2 Co2 113.55(12) . 4_545 ?
C15 N3 C19 117.30(17) . . ?
C15 N3 Co1 119.63(14) . . ?
C19 N3 Co1 122.53(14) . . ?
O1 C1 O2 124.41(18) . . ?
O1 C1 C2 121.34(18) . . ?
O2 C1 C2 114.23(16) . . ?
N1 C2 C3 122.81(17) . . ?
N1 C2 C1 115.23(16) . . ?
C3 C2 C1 121.96(18) . . ?
C2 C3 C4 118.49(18) . . ?
C2 C3 H3 120.8 . . ?
C4 C3 H3 120.8 . . ?
C5 C4 C3 119.30(18) . . ?
C5 C4 H4 120.4 . . ?
C3 C4 H4 120.4 . . ?
C4 C5 C6 118.23(17) . . ?
C4 C5 C7 121.29(17) . . ?
C6 C5 C7 120.47(18) . . ?
N1 C6 C5 123.12(18) . . ?
N1 C6 H6 118.4 . . ?
C5 C6 H6 118.4 . . ?
O4 C7 O3 127.39(18) . . ?
O4 C7 C5 116.97(17) . . ?
O3 C7 C5 115.60(16) . . ?
O5 C8 O6 126.53(18) . . ?
O5 C8 C9 116.94(16) . . ?
O6 C8 C9 116.53(17) . . ?
N2 C9 C10 122.62(18) . . ?
N2 C9 C8 114.12(16) . . ?
C10 C9 C8 123.25(17) . . ?
C9 C10 C11 118.22(18) . . ?
C9 C10 H10 120.9 . . ?
C11 C10 H10 120.9 . . ?
C12 C11 C10 119.66(18) . . ?
C12 C11 H11 120.2 . . ?
C10 C11 H11 120.2 . . ?
C11 C12 C13 118.08(17) . . ?
C11 C12 C14 122.88(17) . . ?
C13 C12 C14 119.04(17) . . ?
N2 C13 C12 122.72(17) . . ?
N2 C13 H13 118.6 . . ?
C12 C13 H13 118.6 . . ?
O7 C14 O8 127.67(18) . . ?
O7 C14 C12 116.00(17) . . ?
O8 C14 C12 116.33(16) . . ?
N3 C15 C16 123.3(2) . . ?
N3 C15 H15 118.4 . . ?
C16 C15 H15 118.4 . . ?
C15 C16 C17 119.6(2) . . ?
C15 C16 H16 120.2 . . ?
C17 C16 H16 120.2 . . ?
C18 C17 C16 116.91(18) . . ?
C18 C17 C20 119.33(19) . . ?
C16 C17 C20 123.75(19) . . ?
C19 C18 C17 120.0(2) . . ?
C19 C18 H18 120.0 . . ?
C17 C18 H18 120.0 . . ?
N3 C19 C18 122.9(2) . . ?
N3 C19 H19 118.6 . . ?
C18 C19 H19 118.6 . . ?
C20 C20 C17 125.8(3) 7_545 . ?
C20 C20 H20 117.1 7_545 . ?
C17 C20 H20 117.1 . . ?

loop_
_geom_bond_atom_site_label_1
_geom_bond_atom_site_label_2
_geom_bond_distance
_geom_bond_site_symmetry_2
_geom_bond_publ_flag
Co1 O3 1.9914(13) . ?
Co1 O2 2.0192(13) 6_566 ?
Co1 O6 2.0180(13) 8_455 ?
Co1 N3 2.0622(16) . ?
Co1 O7 2.1684(14) . ?
Co2 O8 2.0717(13) . ?
Co2 O2 2.0869(13) 6_566 ?
Co2 O4 2.0902(13) . ?
Co2 O5 2.0900(13) 4 ?
Co2 N2 2.1168(15) 4 ?
Co2 N1 2.1552(16) 6_566 ?
O1 C1 1.222(2) . ?
O2 C1 1.298(2) . ?
O3 C7 1.263(2) . ?
O4 C7 1.250(2) . ?
O5 C8 1.257(2) . ?
O6 C8 1.260(2) . ?
O7 C14 1.251(2) . ?
O8 C14 1.257(2) . ?
N1 C6 1.333(2) . ?
N1 C2 1.349(2) . ?
N2 C13 1.334(2) . ?
N2 C9 1.345(2) . ?
N3 C15 1.338(3) . ?
N3 C19 1.340(3) . ?
C1 C2 1.508(3) . ?
C2 C3 1.382(3) . ?
C3 C4 1.389(3) . ?
C3 H3 0.9500 . ?
C4 C5 1.386(3) . ?
C4 H4 0.9500 . ?
C5 C6 1.390(3) . ?
C5 C7 1.504(3) . ?
C6 H6 0.9500 . ?
C8 C9 1.513(3) . ?
C9 C10 1.383(3) . ?
C10 C11 1.391(3) . ?
C10 H10 0.9500 . ?
C11 C12 1.386(3) . ?
C11 H11 0.9500 . ?
C12 C13 1.392(3) . ?
C12 C14 1.506(3) . ?
C13 H13 0.9500 . ?
C15 C16 1.378(3) . ?
C15 H15 0.9500 . ?
C16 C17 1.396(3) . ?
C16 H16 0.9500 . ?
C17 C18 1.384(3) . ?
C17 C20 1.467(3) . ?
C18 C19 1.383(3) . ?
C18 H18 0.9500 . ?
C19 H19 0.9500 . ?
C20 C20 1.330(4) 7_545 ?
C20 H20 0.9500 . ?
